data_4323656
loop_
_publ_author_name
'Achim M\"uller'
'Roberta Sessoli'
'Erich Krickemeyer'
'Hartmut B\"ogge'
'Jochen Meyer'
'Dante Gatteschi'
'Luca Pardi'
'J\"org Westphal'
'Kai Hovemeier'
'Ralf Rohlfing'
'Joachim D\"oring'
'Frank Hellweg'
'Christian Beugholt'
'Marc Schmidtmann'

_publ_section_title
;
 Polyoxovanadates: High-Nuclearity Spin Clusters with Interesting
 Host-Guest Systems and Different Electron Populations. Synthesis, Spin
 Organization, Magnetochemistry, and Spectroscopic Studies
;
_journal_name_full 'Inorganic Chemistry'
_journal_page_first 5239
_journal_page_last 5250
_journal_paper_doi 10.1021/ic9703641
_journal_volume 36
_journal_year 1997
_chemical_formula_sum 'H48 K9 N9 O58 V18'
_chemical_formula_weight 2371.29
_chemical_name_systematic
; 
 ? 
;
_space_group_IT_number 130
_symmetry_cell_setting tetragonal
_symmetry_space_group_name_Hall '-P 4a 2ac'
_symmetry_space_group_name_H-M 'P 4/n c c :2'
_atom_sites_solution_hydrogens geom
_atom_sites_solution_primary direct
_atom_sites_solution_secondary difmap
_audit_creation_method SHELXL
_cell_angle_alpha 90.00
_cell_angle_beta 90.00
_cell_angle_gamma 90.00
_cell_formula_units_Z 4
_cell_length_a 13.206(5)
_cell_length_b 13.206(5)
_cell_length_c 36.519(21)
_cell_measurement_reflns_used 14
_cell_measurement_temperature 198(2)
_cell_measurement_theta_max 14.39
_cell_measurement_theta_min 3.8
_cell_volume 6369(5)
_computing_structure_refinement 'SHELXL-93 (Sheldrick, 1993)'
_computing_structure_solution 'SHELXS-86 (Sheldrick, 1990)'
_diffrn_ambient_temperature 198(2)
_diffrn_measurement_device R3m/V
_diffrn_measurement_method omega
_diffrn_radiation_monochromator graphite
_diffrn_radiation_source 'fine-focus sealed tube'
_diffrn_radiation_type MoK\a
_diffrn_radiation_wavelength 0.71073
_diffrn_reflns_av_R_equivalents 0.1343
_diffrn_reflns_av_sigmaI/netI 0.1325
_diffrn_reflns_limit_h_max 15
_diffrn_reflns_limit_h_min -8
_diffrn_reflns_limit_k_max 15
_diffrn_reflns_limit_k_min -14
_diffrn_reflns_limit_l_max 43
_diffrn_reflns_limit_l_min -27
_diffrn_reflns_number 5465
_diffrn_reflns_theta_max 25.05
_diffrn_reflns_theta_min 2.18
_diffrn_standards_decay_% 0
_diffrn_standards_interval_count 100
_diffrn_standards_number 3
_exptl_absorpt_coefficient_mu 3.212
_exptl_absorpt_correction_T_max 0.158
_exptl_absorpt_correction_T_min 0.099
_exptl_absorpt_correction_type empirical
_exptl_crystal_colour black
_exptl_crystal_density_diffrn 2.473
_exptl_crystal_description plate
_exptl_crystal_F_000 4640
_exptl_crystal_size_max 0.25
_exptl_crystal_size_mid 0.20
_exptl_crystal_size_min 0.05
_refine_diff_density_max 1.756
_refine_diff_density_min -0.985
_refine_diff_density_rms 0.237
_refine_ls_extinction_method none
_refine_ls_goodness_of_fit_all 1.281
_refine_ls_goodness_of_fit_obs 1.423
_refine_ls_matrix_type full
_refine_ls_number_parameters 233
_refine_ls_number_reflns 2799
_refine_ls_number_restraints 0
_refine_ls_restrained_S_all 1.364
_refine_ls_restrained_S_obs 1.423
_refine_ls_R_factor_all 0.1517
_refine_ls_R_factor_obs 0.0894
_refine_ls_shift/esd_max -0.095
_refine_ls_shift/esd_mean 0.009
_refine_ls_structure_factor_coef Fsqd
_refine_ls_weighting_details 'w=1/[\s^2^(Fo^2^)+(0.1000P)^2^+0.0000P] where P=(Fo^2^+2Fc^2^)/3'
_refine_ls_weighting_scheme calc
_refine_ls_wR_factor_all 0.2634
_refine_ls_wR_factor_obs 0.2136
_reflns_number_observed 1766
_reflns_number_total 2836
_reflns_observed_criterion >2sigma(I)
_cod_data_source_file ic9703641_09.cif
_cod_data_source_block nit18_3
_cod_depositor_comments
;
The following automatic conversions were performed:

'_refine_ls_weighting_scheme' value 'calc
w=1/[\s^2^(Fo^2^)+(0.1000P)^2^+0.0000P] where P=(Fo^2^+2Fc^2^)/3' was
changed to 'calc'. New tag '_refine_ls_weighting_details' was
created. The value of the new tag was set to
'w=1/[\s^2^(Fo^2^)+(0.1000P)^2^+0.0000P] where P=(Fo^2^+2Fc^2^)/3'.

Automatic conversion script
Id: cif_fix_values 3143 2015-03-26 13:38:13Z robertas 
;
_cod_original_cell_volume 6368.9(50)
_cod_original_sg_symbol_H-M 'P 4/n c c'
_cod_database_code 4323656

loop_
_symmetry_equiv_pos_as_xyz
'x, y, z'
'-x+1/2, -y+1/2, z'
'-y+1/2, x, z'
'y, -x+1/2, z'
'-x, y+1/2, -z+1/2'
'x+1/2, -y, -z+1/2'
'y+1/2, x+1/2, -z+1/2'
'-y, -x, -z+1/2'
'-x, -y, -z'
'x-1/2, y-1/2, -z'
'y-1/2, -x, -z'
'-y, x-1/2, -z'
'x, -y-1/2, z-1/2'
'-x-1/2, y, z-1/2'
'-y-1/2, -x-1/2, z-1/2'
'y, x, z-1/2'

loop_
_atom_site_aniso_label
_atom_site_aniso_U_11
_atom_site_aniso_U_22
_atom_site_aniso_U_33
_atom_site_aniso_U_23
_atom_site_aniso_U_13
_atom_site_aniso_U_12
N 0.254(55) 0.254(55) 0.028(21) 0.000 0.000 0.000
V1 0.0176(12) 0.0143(12) 0.0222(10) 0.0005(9) 0.0000(9) -0.0004(9)
V2 0.0156(11) 0.0173(12) 0.0235(10) 0.0011(9) 0.0017(9) -0.0010(9)
V3 0.0185(12) 0.0164(11) 0.0198(9) 0.0014(9) -0.0012(8) 0.0004(8)
V4 0.0172(12) 0.0159(11) 0.0197(9) -0.0011(8) -0.0019(8) -0.0013(9)
V5 0.025(2) 0.025(2) 0.028(2) 0.000 0.000 0.000
V6 0.023(2) 0.023(2) 0.019(2) 0.000 0.000 0.000
O1 0.015(5) 0.031(6) 0.024(4) 0.006(4) -0.001(4) -0.002(4)
O2 0.015(4) 0.015(5) 0.021(4) 0.001(3) 0.003(3) 0.001(4)
O3 0.029(5) 0.011(4) 0.025(4) 0.002(3) -0.003(4) 0.002(4)
O4 0.028(6) 0.023(5) 0.045(5) 0.008(4) 0.003(4) -0.007(5)
O5 0.022(5) 0.019(5) 0.025(4) 0.006(4) 0.011(4) 0.002(4)
O6 0.031(6) 0.034(6) 0.023(4) 0.006(4) -0.004(4) 0.003(4)
O7 0.019(5) 0.031(6) 0.026(4) 0.007(4) 0.003(4) -0.007(4)
O8 0.057(10) 0.057(10) 0.031(10) 0.000 0.000 0.000
O9 0.026(5) 0.025(5) 0.024(4) -0.007(4) -0.004(4) -0.003(4)
O10 0.009(4) 0.008(4) 0.029(4) -0.004(3) -0.002(3) 0.004(3)
O11 0.030(6) 0.018(5) 0.039(5) 0.000(4) -0.001(4) 0.001(4)
O12 0.041(8) 0.041(8) 0.025(9) 0.000 0.000 0.000
K1 0.033(2) 0.033(2) 0.036(3) 0.000 0.000 0.000(3)
K2 0.123(10) 0.037(5) 0.065(5) 0.019(4) 0.034(6) -0.005(5)
K3 0.067(7) 0.089(8) 0.079(6) -0.033(6) -0.005(5) 0.007(6)
K4 0.111(11) 0.171(14) 0.080(7) -0.050(8) -0.045(7) 0.066(10)
K5 0.105(11) 0.127(12) 0.137(10) 0.042(10) -0.040(9) 0.003(9)
O13 0.040(7) 0.032(6) 0.037(5) -0.007(4) 0.008(5) 0.013(5)
O14 0.210(28) 0.088(17) 0.240(25) -0.077(18) 0.112(22) -0.009(17)
O15 0.173(59) 0.465(98) 0.090(21) -0.107(33) 0.088(29) -0.206(60)
O16 0.320(40) 0.102(18) 0.179(20) -0.072(16) -0.013(21) 0.120(22)

loop_
_atom_site_label
_atom_site_type_symbol
_atom_site_fract_x
_atom_site_fract_y
_atom_site_fract_z
_atom_site_U_iso_or_equiv
_atom_site_thermal_displace_type
_atom_site_occupancy
_atom_site_calc_flag
_atom_site_refinement_flags
_atom_site_disorder_group
N N 0.2500 0.2500 0.1311(11) 0.179(34) Uani 1 d S .
ON1 O 0.2909(36) 0.2209(42) 0.1527(9) 0.034(10) Uiso 0.25 d P .
ON2 O 0.2562(63) 0.1990(32) 0.1108(10) 0.051(13) Uiso 0.25 d P .
V1 V 0.3048(2) -0.0336(2) 0.12566(5) 0.0181(5) Uani 1 d . .
V2 V 0.0842(2) 0.0154(2) 0.13108(5) 0.0188(5) Uani 1 d . .
V3 V 0.2818(2) 0.0545(2) 0.20063(5) 0.0182(5) Uani 1 d . .
V4 V 0.1405(2) 0.0859(2) 0.05636(5) 0.0176(5) Uani 1 d . .
V5 V 0.2500 0.2500 0.23712(11) 0.0260(11) Uani 1 d S .
V6 V 0.2500 0.2500 0.02124(10) 0.0218(10) Uani 1 d S .
O1 O 0.1991(6) -0.0086(7) 0.1626(2) 0.023(2) Uani 1 d . .
O2 O 0.1891(6) -0.0069(6) 0.0939(2) 0.017(2) Uani 1 d . .
O3 O 0.0344(7) 0.1027(6) 0.0926(2) 0.022(2) Uani 1 d . .
O4 O 0.0115(8) -0.0833(7) 0.1334(3) 0.032(2) Uani 1 d . .
O5 O 0.0293(7) 0.1145(7) 0.1640(2) 0.022(2) Uani 1 d . .
O6 O 0.2958(7) -0.0330(8) 0.2310(2) 0.029(2) Uani 1 d . .
O7 O 0.1707(7) 0.1392(7) 0.2178(2) 0.025(2) Uani 1 d . .
O8 O 0.2500 0.2500 0.2818(5) 0.048(6) Uani 1 d S .
O9 O 0.0943(7) 0.0148(7) 0.0249(2) 0.025(2) Uani 1 d . .
O10 O 0.2765(6) 0.1153(6) 0.0404(2) 0.015(2) Uani 1 d . .
O11 O 0.3306(7) -0.1536(7) 0.1251(2) 0.029(2) Uani 1 d . .
O12 O 0.2500 0.2500 -0.0229(4) 0.035(5) Uani 1 d S .
K1 K 0.2500 -0.2500 0.2500 0.0335(15) Uani 1 d S .
K2 K 0.3678(9) -0.2955(7) 0.0719(2) 0.075(3) Uani 0.50 d P .
K3 K 0.3227(8) 0.0272(9) -0.0292(3) 0.078(3) Uani 0.50 d P .
K4 K 0.3800(11) -0.0030(12) 0.3022(3) 0.121(6) Uani 0.50 d P .
K5 K 0.4705(11) 0.0910(12) 0.2776(4) 0.123(5) Uani 0.50 d P .
O13 O 0.3609(8) -0.2929(8) 0.1867(2) 0.036(3) Uani 1 d . .
O14 O 0.4800(21) 0.1256(16) -0.0601(7) 0.179(12) Uani 1 d . .
O15 O 0.2977(39) 0.1504(47) -0.0872(9) 0.243(37) Uani 0.50 d P .
O16 O 0.3118(23) -0.1162(17) 0.0233(6) 0.200(14) Uani 1 d . .
N1 N -0.1047(18) -0.2487(20) 0.1586(6) 0.105(7) Uiso 1 d . .
N2 N -0.0687(20) -0.2710(21) 0.1329(6) 0.113(8) Uiso 1 d . .

loop_
_atom_type_symbol
_atom_type_description
_atom_type_scat_dispersion_real
_atom_type_scat_dispersion_imag
_atom_type_scat_source
N N 0.0061 0.0033 'International Tables Vol C Tables 4.2.6.8 and 6.1.1.4'
H H 0.0000 0.0000 'International Tables Vol C Tables 4.2.6.8 and 6.1.1.4'
O O 0.0106 0.0060 'International Tables Vol C Tables 4.2.6.8 and 6.1.1.4'
K K 0.2009 0.2494 'International Tables Vol C Tables 4.2.6.8 and 6.1.1.4'
V V 0.3005 0.5294 'International Tables Vol C Tables 4.2.6.8 and 6.1.1.4'

loop_
_geom_angle_atom_site_label_1
_geom_angle_atom_site_label_2
_geom_angle_atom_site_label_3
_geom_angle
_geom_angle_site_symmetry_1
_geom_angle_site_symmetry_3
_geom_angle_publ_flag
ON2 N ON2 57.1(29) 3 . ?
ON2 N ON2 57.1(29) 3 2 ?
ON2 N ON2 85.0(50) . 2 ?
ON2 N ON2 85.0(50) 3 4 ?
ON2 N ON2 57.1(29) . 4 ?
ON2 N ON2 57.1(29) 2 4 ?
ON2 N ON1 104.2(35) 3 . ?
ON2 N ON1 105.8(37) . . ?
ON2 N ON1 149.1(55) 2 . ?
ON2 N ON1 152.3(56) 4 . ?
ON2 N ON1 105.8(37) 3 3 ?
ON2 N ON1 152.3(56) . 3 ?
ON2 N ON1 104.2(35) 2 3 ?
ON2 N ON1 149.1(55) 4 3 ?
ON1 N ON1 54.0(25) . 3 ?
ON2 N ON1 152.3(56) 3 2 ?
ON2 N ON1 149.1(55) . 2 ?
ON2 N ON1 105.8(37) 2 2 ?
ON2 N ON1 104.2(35) 4 2 ?
ON1 N ON1 79.9(41) . 2 ?
ON1 N ON1 54.0(25) 3 2 ?
ON2 N ON1 149.1(55) 3 4 ?
ON2 N ON1 104.2(35) . 4 ?
ON2 N ON1 152.3(56) 2 4 ?
ON2 N ON1 105.8(37) 4 4 ?
ON1 N ON1 54.0(25) . 4 ?
ON1 N ON1 79.9(41) 3 4 ?
ON1 N ON1 54.0(25) 2 4 ?
ON1 ON1 ON1 90.00(2) 4 3 ?
ON1 ON1 N 63.0(13) 4 . ?
ON1 ON1 N 63.0(13) 3 . ?
ON1 ON1 ON1 45.000(11) 4 2 ?
ON1 ON1 ON1 45.00(2) 3 2 ?
N ON1 ON1 50.1(21) . 2 ?
ON1 ON1 ON2 97.5(17) 4 3 ?
ON1 ON1 ON2 74.2(36) 3 3 ?
N ON1 ON2 37.3(21) . 3 ?
ON1 ON1 ON2 84.2(29) 2 3 ?
ON1 ON1 ON2 72.1(36) 4 . ?
ON1 ON1 ON2 97.4(17) 3 . ?
N ON1 ON2 36.5(22) . . ?
ON1 ON1 ON2 82.7(31) 2 . ?
ON2 ON1 ON2 34.5(22) 3 . ?
ON2 ON2 ON2 90.00(2) 3 4 ?
ON2 ON2 N 61.5(15) 3 . ?
ON2 ON2 N 61.5(15) 4 . ?
ON2 ON2 ON2 45.00(2) 3 2 ?
ON2 ON2 ON2 45.000(9) 4 2 ?
N ON2 ON2 47.5(25) . 2 ?
ON2 ON2 ON1 96.5(16) 3 4 ?
ON2 ON2 ON1 73.8(37) 4 4 ?
N ON2 ON1 38.5(22) . 4 ?
ON2 ON2 ON1 83.2(30) 2 4 ?
ON2 ON2 ON1 71.7(35) 3 . ?
ON2 ON2 ON1 96.4(16) 4 . ?
N ON2 ON1 37.7(22) . . ?
ON2 ON2 ON1 81.8(30) 2 . ?
ON1 ON2 ON1 33.7(19) 4 . ?
O11 V1 O3 108.2(4) . 3 ?
O11 V1 O5 108.1(4) . 3 ?
O3 V1 O5 84.6(3) 3 3 ?
O11 V1 O2 109.5(4) . . ?
O3 V1 O2 92.3(3) 3 . ?
O5 V1 O2 141.3(4) 3 . ?
O11 V1 O1 108.7(4) . . ?
O3 V1 O1 142.8(4) 3 . ?
O5 V1 O1 79.8(4) 3 . ?
O2 V1 O1 79.7(3) . . ?
O11 V1 V2 111.1(4) . 3 ?
O3 V1 V2 42.6(2) 3 3 ?
O5 V1 V2 42.3(2) 3 3 ?
O2 V1 V2 126.6(3) . 3 ?
O1 V1 V2 116.9(3) . 3 ?
O11 V1 V2 114.7(4) . . ?
O3 V1 V2 123.7(3) 3 . ?
O5 V1 V2 113.2(3) 3 . ?
O2 V1 V2 40.3(2) . . ?
O1 V1 V2 39.5(2) . . ?
V2 V1 V2 133.62(11) 3 . ?
O11 V1 V3 114.4(3) . . ?
O3 V1 V3 117.1(3) 3 . ?
O5 V1 V3 39.7(3) 3 . ?
O2 V1 V3 113.3(3) . . ?
O1 V1 V3 40.1(2) . . ?
V2 V1 V3 78.96(8) 3 . ?
V2 V1 V3 75.89(7) . . ?
O11 V1 K2 62.2(4) . 2_545 ?
O3 V1 K2 109.5(3) 3 2_545 ?
O5 V1 K2 164.5(3) 3 2_545 ?
O2 V1 K2 47.4(3) . 2_545 ?
O1 V1 K2 91.6(3) . 2_545 ?
V2 V1 K2 150.5(2) 3 2_545 ?
V2 V1 K2 64.8(2) . 2_545 ?
V3 V1 K2 130.5(2) . 2_545 ?
O11 V1 K4 65.0(4) . 7_545 ?
O3 V1 K4 98.5(3) 3 7_545 ?
O5 V1 K4 43.0(3) 3 7_545 ?
O2 V1 K4 169.0(3) . 7_545 ?
O1 V1 K4 92.8(3) . 7_545 ?
V2 V1 K4 64.0(2) 3 7_545 ?
V2 V1 K4 131.6(2) . 7_545 ?
V3 V1 K4 63.5(2) . 7_545 ?
K2 V1 K4 125.6(3) 2_545 7_545 ?
O11 V1 K2 28.2(3) . . ?
O3 V1 K2 87.9(3) 3 . ?
O5 V1 K2 126.7(3) 3 . ?
O2 V1 K2 91.5(3) . . ?
O1 V1 K2 128.2(3) . . ?
V2 V1 K2 109.2(2) 3 . ?
V2 V1 K2 114.6(2) . . ?
V3 V1 K2 142.56(14) . . ?
K2 V1 K2 50.3(3) 2_545 . ?
K4 V1 K2 86.7(3) 7_545 . ?
O4 V2 O5 106.9(4) . . ?
O4 V2 O3 108.4(4) . . ?
O5 V2 O3 85.5(3) . . ?
O4 V2 O1 107.6(5) . . ?
O5 V2 O1 92.0(4) . . ?
O3 V2 O1 143.1(4) . . ?
O4 V2 O2 109.5(4) . . ?
O5 V2 O2 143.4(4) . . ?
O3 V2 O2 80.0(4) . . ?
O1 V2 O2 80.4(3) . . ?
O4 V2 V1 110.5(4) . 4 ?
O5 V2 V1 43.0(3) . 4 ?
O3 V2 V1 42.8(3) . 4 ?
O1 V2 V1 127.5(3) . 4 ?
O2 V2 V1 117.6(3) . 4 ?
O4 V2 V4 116.5(4) . . ?
O5 V2 V4 117.1(3) . . ?
O3 V2 V4 39.8(3) . . ?
O1 V2 V4 113.7(3) . . ?
O2 V2 V4 40.2(2) . . ?
V1 V2 V4 79.16(8) 4 . ?
O4 V2 V1 114.0(4) . . ?
O5 V2 V1 123.9(3) . . ?
O3 V2 V1 114.4(3) . . ?
O1 V2 V1 40.4(3) . . ?
O2 V2 V1 40.0(2) . . ?
V1 V2 V1 135.11(11) 4 . ?
V4 V2 V1 76.34(7) . . ?
O4 V2 K4 59.3(4) . 6_455 ?
O5 V2 K4 48.0(3) . 6_455 ?
O3 V2 K4 105.1(4) . 6_455 ?
O1 V2 K4 100.1(4) . 6_455 ?
O2 V2 K4 168.5(4) . 6_455 ?
V1 V2 K4 71.3(3) 4 6_455 ?
V4 V2 K4 144.4(3) . 6_455 ?
V1 V2 K4 139.2(3) . 6_455 ?
O4 V2 K2 59.8(4) . 2_545 ?
O5 V2 K2 166.4(3) . 2_545 ?
O3 V2 K2 95.9(3) . 2_545 ?
O1 V2 K2 94.9(3) . 2_545 ?
O2 V2 K2 49.6(3) . 2_545 ?
V1 V2 K2 135.5(2) 4 2_545 ?
V4 V2 K2 70.4(2) . 2_545 ?
V1 V2 K2 67.8(2) . 2_545 ?
K4 V2 K2 119.1(3) 6_455 2_545 ?
O4 V2 K5 56.0(4) . 6_455 ?
O5 V2 K5 64.3(3) . 6_455 ?
O3 V2 K5 134.6(4) . 6_455 ?
O1 V2 K5 74.6(3) . 6_455 ?
O2 V2 K5 143.7(3) . 6_455 ?
V1 V2 K5 98.6(2) 4 6_455 ?
V4 V2 K5 171.0(2) . 6_455 ?
V1 V2 K5 110.6(2) . 6_455 ?
K4 V2 K5 29.5(3) 6_455 6_455 ?
K2 V2 K5 106.4(3) 2_545 6_455 ?
O6 V3 O5 105.6(4) . 3 ?
O6 V3 O1 104.3(4) . . ?
O5 V3 O1 80.3(4) 3 . ?
O6 V3 O7 106.1(4) . . ?
O5 V3 O7 148.3(4) 3 . ?
O1 V3 O7 93.0(4) . . ?
O6 V3 O7 106.3(4) . 3 ?
O5 V3 O7 88.8(4) 3 3 ?
O1 V3 O7 149.3(4) . 3 ?
O7 V3 O7 81.3(5) . 3 ?
O6 V3 V5 109.6(4) . . ?
O5 V3 V5 124.3(3) 3 . ?
O1 V3 V5 128.2(3) . . ?
O7 V3 V5 40.7(3) . . ?
O7 V3 V5 40.7(3) 3 . ?
O6 V3 V1 109.8(3) . . ?
O5 V3 V1 39.8(3) 3 . ?
O1 V3 V1 40.5(3) . . ?
O7 V3 V1 126.5(3) . . ?
O7 V3 V1 122.9(3) 3 . ?
V5 V3 V1 140.54(11) . . ?
O6 V3 K4 58.6(4) . 7_545 ?
O5 V3 K4 47.5(3) 3 7_545 ?
O1 V3 K4 98.4(4) . 7_545 ?
O7 V3 K4 162.8(3) . 7_545 ?
O7 V3 K4 95.1(4) 3 7_545 ?
V5 V3 K4 132.6(3) . 7_545 ?
V1 V3 K4 69.5(2) . 7_545 ?
O6 V3 K5 60.3(4) . 4 ?
O5 V3 K5 164.7(3) 3 4 ?
O1 V3 K5 96.8(4) . 4 ?
O7 V3 K5 46.4(3) . 4 ?
O7 V3 K5 100.6(4) 3 4 ?
V5 V3 K5 69.2(2) . 4 ?
V1 V3 K5 135.5(3) . 4 ?
K4 V3 K5 118.9(3) 7_545 4 ?
O6 V3 K5 60.3(4) . . ?
O5 V3 K5 93.9(3) 3 . ?
O1 V3 K5 161.8(4) . . ?
O7 V3 K5 100.6(3) . . ?
O7 V3 K5 46.5(3) 3 . ?
V5 V3 K5 69.2(2) . . ?
V1 V3 K5 131.5(3) . . ?
K4 V3 K5 65.8(4) 7_545 . ?
K5 V3 K5 84.1(4) 4 . ?
O6 V3 K4 35.9(4) . . ?
O5 V3 K4 112.1(3) 3 . ?
O1 V3 K4 139.4(4) . . ?
O7 V3 K4 93.1(3) . . ?
O7 V3 K4 71.3(3) 3 . ?
V5 V3 K4 78.0(2) . . ?
V1 V3 K4 137.9(2) . . ?
K4 V3 K4 69.8(3) 7_545 . ?
K5 V3 K4 60.8(3) 4 . ?
K5 V3 K4 28.7(3) . . ?
O9 V4 O10 104.8(4) . . ?
O9 V4 O3 106.3(4) . . ?
O10 V4 O3 148.9(4) . . ?
O9 V4 O10 105.6(4) . 4 ?
O10 V4 O10 83.1(5) . 4 ?
O3 V4 O10 88.5(3) . 4 ?
O9 V4 O2 105.1(4) . . ?
O10 V4 O2 91.9(3) . . ?
O3 V4 O2 80.2(3) . . ?
O10 V4 O2 149.2(3) 4 . ?
O9 V4 V6 108.1(3) . . ?
O10 V4 V6 41.6(2) . . ?
O3 V4 V6 125.1(3) . . ?
O10 V4 V6 41.6(2) 4 . ?
O2 V4 V6 128.1(3) . . ?
O9 V4 V2 112.2(3) . . ?
O10 V4 V2 125.0(2) . . ?
O3 V4 V2 39.7(2) . . ?
O10 V4 V2 121.8(3) 4 . ?
O2 V4 V2 40.6(2) . . ?
V6 V4 V2 139.66(11) . . ?
O9 V4 K3 55.1(4) . 4 ?
O10 V4 K3 93.2(3) . 4 ?
O3 V4 K3 104.4(3) . 4 ?
O10 V4 K3 50.6(3) 4 4 ?
O2 V4 K3 160.2(3) . 4 ?
V6 V4 K3 65.2(2) . 4 ?
V2 V4 K3 141.4(2) . 4 ?
O9 V4 K2 61.0(3) . 2_545 ?
O10 V4 K2 105.7(3) . 2_545 ?
O3 V4 K2 89.6(3) . 2_545 ?
O10 V4 K2 165.2(3) 4 2_545 ?
O2 V4 K2 44.3(3) . 2_545 ?
V6 V4 K2 144.8(2) . 2_545 ?
V2 V4 K2 63.22(15) . 2_545 ?
K3 V4 K2 116.0(2) 4 2_545 ?
O9 V4 K3 63.8(4) . . ?
O10 V4 K3 41.1(3) . . ?
O3 V4 K3 169.9(3) . . ?
O10 V4 K3 92.8(3) 4 . ?
O2 V4 K3 103.2(3) . . ?
V6 V4 K3 60.2(2) . . ?
V2 V4 K3 143.3(2) . . ?
K3 V4 K3 69.2(3) 4 . ?
K2 V4 K3 86.6(2) 2_545 . ?
O8 V5 O7 111.4(3) . . ?
O8 V5 O7 111.4(3) . 2 ?
O7 V5 O7 137.2(5) . 2 ?
O8 V5 O7 111.4(3) . 3 ?
O7 V5 O7 82.4(2) . 3 ?
O7 V5 O7 82.4(2) 2 3 ?
O8 V5 O7 111.4(3) . 4 ?
O7 V5 O7 82.4(2) . 4 ?
O7 V5 O7 82.4(2) 2 4 ?
O7 V5 O7 137.2(5) 3 4 ?
O8 V5 V3 116.99(8) . . ?
O7 V5 V3 41.1(3) . . ?
O7 V5 V3 115.0(3) 2 . ?
O7 V5 V3 41.4(3) 3 . ?
O7 V5 V3 114.8(3) 4 . ?
O8 V5 V3 116.99(8) . 4 ?
O7 V5 V3 41.4(3) . 4 ?
O7 V5 V3 114.8(3) 2 4 ?
O7 V5 V3 115.0(3) 3 4 ?
O7 V5 V3 41.1(3) 4 4 ?
V3 V5 V3 78.11(7) . 4 ?
O8 V5 V3 116.99(8) . 3 ?
O7 V5 V3 114.8(3) . 3 ?
O7 V5 V3 41.4(3) 2 3 ?
O7 V5 V3 41.1(3) 3 3 ?
O7 V5 V3 115.0(3) 4 3 ?
V3 V5 V3 78.11(7) . 3 ?
V3 V5 V3 126.0(2) 4 3 ?
O8 V5 V3 116.99(8) . 2 ?
O7 V5 V3 115.0(3) . 2 ?
O7 V5 V3 41.1(3) 2 2 ?
O7 V5 V3 114.8(3) 3 2 ?
O7 V5 V3 41.4(3) 4 2 ?
V3 V5 V3 126.0(2) . 2 ?
V3 V5 V3 78.11(7) 4 2 ?
V3 V5 V3 78.11(7) 3 2 ?
O8 V5 K5 67.6(2) . 3 ?
O7 V5 K5 179.0(4) . 3 ?
O7 V5 K5 43.8(3) 2 3 ?
O7 V5 K5 97.8(4) 3 3 ?
O7 V5 K5 98.2(4) 4 3 ?
V3 V5 K5 139.0(2) . 3 ?
V3 V5 K5 139.1(2) 4 3 ?
V3 V5 K5 65.8(2) 3 3 ?
V3 V5 K5 65.8(2) 2 3 ?
O8 V5 K5 67.6(2) . . ?
O7 V5 K5 97.8(4) . . ?
O7 V5 K5 98.2(4) 2 . ?
O7 V5 K5 43.8(3) 3 . ?
O7 V5 K5 179.0(4) 4 . ?
V3 V5 K5 65.8(2) . . ?
V3 V5 K5 139.0(2) 4 . ?
V3 V5 K5 65.8(2) 3 . ?
V3 V5 K5 139.1(2) 2 . ?
K5 V5 K5 81.6(2) 3 . ?
O8 V5 K5 67.6(2) . 4 ?
O7 V5 K5 43.8(3) . 4 ?
O7 V5 K5 179.0(4) 2 4 ?
O7 V5 K5 98.2(4) 3 4 ?
O7 V5 K5 97.8(4) 4 4 ?
V3 V5 K5 65.8(2) . 4 ?
V3 V5 K5 65.8(2) 4 4 ?
V3 V5 K5 139.1(2) 3 4 ?
V3 V5 K5 139.0(2) 2 4 ?
K5 V5 K5 135.2(5) 3 4 ?
K5 V5 K5 81.6(2) . 4 ?
O12 V6 O10 111.1(2) . 3 ?
O12 V6 O10 111.1(2) . . ?
O10 V6 O10 82.6(2) 3 . ?
O12 V6 O10 111.1(2) . 2 ?
O10 V6 O10 82.6(2) 3 2 ?
O10 V6 O10 137.8(5) . 2 ?
O12 V6 O10 111.1(2) . 4 ?
O10 V6 O10 137.8(5) 3 4 ?
O10 V6 O10 82.6(2) . 4 ?
O10 V6 O10 82.6(2) 2 4 ?
O12 V6 V4 116.21(8) . 2 ?
O10 V6 V4 41.5(2) 3 2 ?
O10 V6 V4 115.8(3) . 2 ?
O10 V6 V4 41.2(2) 2 2 ?
O10 V6 V4 115.6(3) 4 2 ?
O12 V6 V4 116.21(8) . 3 ?
O10 V6 V4 41.2(2) 3 3 ?
O10 V6 V4 41.5(2) . 3 ?
O10 V6 V4 115.6(3) 2 3 ?
O10 V6 V4 115.8(3) 4 3 ?
V4 V6 V4 78.75(6) 2 3 ?
O12 V6 V4 116.21(8) . . ?
O10 V6 V4 115.6(3) 3 . ?
O10 V6 V4 41.2(2) . . ?
O10 V6 V4 115.8(3) 2 . ?
O10 V6 V4 41.5(2) 4 . ?
V4 V6 V4 127.6(2) 2 . ?
V4 V6 V4 78.75(6) 3 . ?
O12 V6 V4 116.21(8) . 4 ?
O10 V6 V4 115.8(3) 3 4 ?
O10 V6 V4 115.6(3) . 4 ?
O10 V6 V4 41.5(2) 2 4 ?
O10 V6 V4 41.2(2) 4 4 ?
V4 V6 V4 78.75(6) 2 4 ?
V4 V6 V4 127.6(2) 3 4 ?
V4 V6 V4 78.75(6) . 4 ?
O12 V6 K3 59.2(2) . . ?
O10 V6 K3 95.0(3) 3 . ?
O10 V6 K3 52.3(3) . . ?
O10 V6 K3 168.5(3) 2 . ?
O10 V6 K3 106.3(3) 4 . ?
V4 V6 K3 134.7(2) 2 . ?
V4 V6 K3 67.7(2) 3 . ?
V4 V6 K3 75.5(2) . . ?
V4 V6 K3 146.3(2) 4 . ?
O12 V6 K3 59.2(2) . 4 ?
O10 V6 K3 168.5(3) 3 4 ?
O10 V6 K3 95.0(3) . 4 ?
O10 V6 K3 106.3(3) 2 4 ?
O10 V6 K3 52.3(3) 4 4 ?
V4 V6 K3 146.3(2) 2 4 ?
V4 V6 K3 134.7(2) 3 4 ?
V4 V6 K3 67.7(2) . 4 ?
V4 V6 K3 75.5(2) 4 4 ?
K3 V6 K3 74.8(2) . 4 ?
O12 V6 K3 59.2(2) . 3 ?
O10 V6 K3 52.3(3) 3 3 ?
O10 V6 K3 106.3(3) . 3 ?
O10 V6 K3 95.0(3) 2 3 ?
O10 V6 K3 168.5(3) 4 3 ?
V4 V6 K3 67.7(2) 2 3 ?
V4 V6 K3 75.5(2) 3 3 ?
V4 V6 K3 146.3(2) . 3 ?
V4 V6 K3 134.7(2) 4 3 ?
K3 V6 K3 74.8(2) . 3 ?
K3 V6 K3 118.4(4) 4 3 ?
V2 O1 V3 142.5(5) . . ?
V2 O1 V1 100.1(4) . . ?
V3 O1 V1 99.3(4) . . ?
V4 O2 V1 142.2(5) . . ?
V4 O2 V2 99.2(4) . . ?
V1 O2 V2 99.7(4) . . ?
V4 O2 K2 107.0(4) . 2_545 ?
V1 O2 K2 102.1(4) . 2_545 ?
V2 O2 K2 98.5(4) . 2_545 ?
V2 O3 V4 100.4(4) . . ?
V2 O3 V1 94.6(3) . 4 ?
V4 O3 V1 146.3(5) . 4 ?
V2 O4 K4 94.3(5) . 6_455 ?
V2 O4 K2 94.1(4) . 2_545 ?
K4 O4 K2 171.0(5) 6_455 2_545 ?
V2 O4 K5 100.0(5) . 6_455 ?
K4 O4 K5 35.0(4) 6_455 6_455 ?
K2 O4 K5 139.6(5) 2_545 6_455 ?
V2 O5 V1 94.8(3) . 4 ?
V2 O5 V3 147.9(5) . 4 ?
V1 O5 V3 100.5(4) 4 4 ?
V2 O5 K4 100.8(5) . 6_455 ?
V1 O5 K4 108.1(5) 4 6_455 ?
V3 O5 K4 101.1(4) 4 6_455 ?
V3 O6 K4 124.9(6) . . ?
V3 O6 K1 144.9(5) . . ?
K4 O6 K1 90.0(4) . . ?
V3 O6 K4 95.4(4) . 7_545 ?
K4 O6 K4 94.1(5) . 7_545 ?
K1 O6 K4 84.9(4) . 7_545 ?
V3 O6 K5 94.7(4) . 4 ?
K4 O6 K5 79.3(4) . 4 ?
K1 O6 K5 87.4(3) . 4 ?
K4 O6 K5 169.8(4) 7_545 4 ?
V3 O6 K5 94.6(5) . . ?
K4 O6 K5 35.8(4) . . ?
K1 O6 K5 119.5(3) . . ?
K4 O6 K5 77.8(5) 7_545 . ?
K5 O6 K5 100.5(6) 4 . ?
V5 O7 V3 98.3(4) . . ?
V5 O7 V3 97.9(4) . 4 ?
V3 O7 V3 142.4(4) . 4 ?
V5 O7 K5 107.9(5) . 4 ?
V3 O7 K5 103.6(5) . 4 ?
V3 O7 K5 103.2(5) 4 4 ?
V4 O9 K3 131.2(5) . 12 ?
V4 O9 K3 99.4(5) . 4 ?
K3 O9 K3 118.2(4) 12 4 ?
V4 O9 K2 94.6(4) . 2_545 ?
K3 O9 K2 48.3(3) 12 2_545 ?
K3 O9 K2 165.6(4) 4 2_545 ?
V4 O10 V4 144.8(4) . 3 ?
V4 O10 V6 97.2(4) . . ?
V4 O10 V6 96.9(4) 3 . ?
V4 O10 K3 112.6(4) . . ?
V4 O10 K3 97.9(4) 3 . ?
V6 O10 K3 95.2(4) . . ?
V1 O11 K2 135.6(5) . . ?
V1 O11 K2 92.2(4) . 2_545 ?
K2 O11 K2 65.8(5) . 2_545 ?
V6 O12 K3 94.3(4) . 3 ?
V6 O12 K3 94.3(4) . . ?
K3 O12 K3 89.68(5) 3 . ?
V6 O12 K3 94.3(4) . 4 ?
K3 O12 K3 171.4(7) 3 4 ?
K3 O12 K3 89.68(5) . 4 ?
V6 O12 K3 94.3(4) . 2 ?
K3 O12 K3 89.68(5) 3 2 ?
K3 O12 K3 171.4(7) . 2 ?
K3 O12 K3 89.68(5) 4 2 ?
O13 K1 O13 118.1(4) 7_545 2_545 ?
O13 K1 O13 153.7(5) 7_545 . ?
O13 K1 O13 68.4(4) 2_545 . ?
O13 K1 O13 68.4(4) 7_545 8 ?
O13 K1 O13 153.7(5) 2_545 8 ?
O13 K1 O13 118.1(4) . 8 ?
O13 K1 O6 84.1(3) 7_545 7_545 ?
O13 K1 O6 130.5(3) 2_545 7_545 ?
O13 K1 O6 74.5(3) . 7_545 ?
O13 K1 O6 73.8(3) 8 7_545 ?
O13 K1 O6 130.5(3) 7_545 2_545 ?
O13 K1 O6 84.1(3) 2_545 2_545 ?
O13 K1 O6 73.8(3) . 2_545 ?
O13 K1 O6 74.5(3) 8 2_545 ?
O6 K1 O6 115.8(4) 7_545 2_545 ?
O13 K1 O6 74.5(3) 7_545 . ?
O13 K1 O6 73.8(3) 2_545 . ?
O13 K1 O6 84.1(3) . . ?
O13 K1 O6 130.5(3) 8 . ?
O6 K1 O6 70.8(3) 7_545 . ?
O6 K1 O6 153.3(3) 2_545 . ?
O13 K1 O6 73.8(3) 7_545 8 ?
O13 K1 O6 74.5(3) 2_545 8 ?
O13 K1 O6 130.5(3) . 8 ?
O13 K1 O6 84.1(3) 8 8 ?
O6 K1 O6 153.3(3) 7_545 8 ?
O6 K1 O6 70.8(3) 2_545 8 ?
O6 K1 O6 115.8(4) . 8 ?
O13 K1 K4 44.9(3) 7_545 . ?
O13 K1 K4 115.9(3) 2_545 . ?
O13 K1 K4 108.8(3) . . ?
O13 K1 K4 87.0(3) 8 . ?
O6 K1 K4 48.9(3) 7_545 . ?
O6 K1 K4 159.6(2) 2_545 . ?
O6 K1 K4 43.5(2) . . ?
O6 K1 K4 116.5(3) 8 . ?
O13 K1 K4 115.9(3) 7_545 8 ?
O13 K1 K4 44.9(3) 2_545 8 ?
O13 K1 K4 87.0(3) . 8 ?
O13 K1 K4 108.8(3) 8 8 ?
O6 K1 K4 159.6(2) 7_545 8 ?
O6 K1 K4 48.9(3) 2_545 8 ?
O6 K1 K4 116.5(3) . 8 ?
O6 K1 K4 43.5(2) 8 8 ?
K4 K1 K4 149.5(3) . 8 ?
O13 K1 K4 108.8(3) 7_545 7_545 ?
O13 K1 K4 87.0(3) 2_545 7_545 ?
O13 K1 K4 44.9(3) . 7_545 ?
O13 K1 K4 115.9(3) 8 7_545 ?
O6 K1 K4 43.5(2) 7_545 7_545 ?
O6 K1 K4 116.5(3) 2_545 7_545 ?
O6 K1 K4 48.9(3) . 7_545 ?
O6 K1 K4 159.6(2) 8 7_545 ?
K4 K1 K4 63.9(4) . 7_545 ?
K4 K1 K4 125.3(4) 8 7_545 ?
O13 K1 K4 87.0(3) 7_545 2_545 ?
O13 K1 K4 108.8(3) 2_545 2_545 ?
O13 K1 K4 115.9(3) . 2_545 ?
O13 K1 K4 44.9(3) 8 2_545 ?
O6 K1 K4 116.5(3) 7_545 2_545 ?
O6 K1 K4 43.5(2) 2_545 2_545 ?
O6 K1 K4 159.6(2) . 2_545 ?
O6 K1 K4 48.9(3) 8 2_545 ?
K4 K1 K4 125.3(4) . 2_545 ?
K4 K1 K4 63.9(4) 8 2_545 ?
K4 K1 K4 149.5(3) 7_545 2_545 ?
K3 K2 O11 130.7(5) 11_655 . ?
K3 K2 O2 104.7(4) 11_655 2_545 ?
O11 K2 O2 112.5(4) . 2_545 ?
K3 K2 O14 59.4(5) 11_655 9_655 ?
O11 K2 O14 73.4(5) . 9_655 ?
O2 K2 O14 153.5(8) 2_545 9_655 ?
K3 K2 O16 87.4(6) 11_655 . ?
O11 K2 O16 80.7(5) . . ?
O2 K2 O16 144.7(8) 2_545 . ?
O14 K2 O16 60.3(8) 9_655 . ?
K3 K2 O16 102.4(6) 11_655 2_545 ?
O11 K2 O16 120.8(6) . 2_545 ?
O2 K2 O16 67.9(4) 2_545 2_545 ?
O14 K2 O16 133.1(8) 9_655 2_545 ?
O16 K2 O16 77.2(8) . 2_545 ?
K3 K2 O4 87.1(5) 11_655 2_545 ?
O11 K2 O4 86.2(4) . 2_545 ?
O2 K2 O4 58.0(3) 2_545 2_545 ?
O14 K2 O4 98.0(7) 9_655 2_545 ?
O16 K2 O4 157.2(7) . 2_545 ?
O16 K2 O4 125.6(5) 2_545 2_545 ?
K3 K2 O11 160.6(4) 11_655 2_545 ?
O11 K2 O11 65.4(4) . 2_545 ?
O2 K2 O11 55.9(3) 2_545 2_545 ?
O14 K2 O11 138.7(5) 9_655 2_545 ?
O16 K2 O11 107.8(7) . 2_545 ?
O16 K2 O11 70.4(5) 2_545 2_545 ?
O4 K2 O11 83.2(3) 2_545 2_545 ?
K3 K2 K2 142.3(3) 11_655 2_545 ?
O11 K2 K2 65.6(3) . 2_545 ?
O2 K2 K2 94.9(5) 2_545 2_545 ?
O14 K2 K2 110.5(7) 9_655 2_545 ?
O16 K2 K2 59.6(6) . 2_545 ?
O16 K2 K2 55.7(5) 2_545 2_545 ?
O4 K2 K2 130.4(3) 2_545 2_545 ?
O11 K2 K2 48.6(3) 2_545 2_545 ?
K3 K2 O9 58.0(3) 11_655 2_545 ?
O11 K2 O9 164.8(4) . 2_545 ?
O2 K2 O9 53.0(3) 2_545 2_545 ?
O14 K2 O9 117.3(5) 9_655 2_545 ?
O16 K2 O9 113.7(4) . 2_545 ?
O16 K2 O9 61.1(4) 2_545 2_545 ?
O4 K2 O9 81.6(3) 2_545 2_545 ?
O11 K2 O9 103.8(3) 2_545 2_545 ?
K2 K2 O9 116.4(4) 2_545 2_545 ?
K3 K2 V2 95.9(4) 11_655 2_545 ?
O11 K2 V2 98.9(3) . 2_545 ?
O2 K2 V2 31.9(2) 2_545 2_545 ?
O14 K2 V2 123.5(7) 9_655 2_545 ?
O16 K2 V2 175.9(7) . 2_545 ?
O16 K2 V2 99.6(4) 2_545 2_545 ?
O4 K2 V2 26.1(2) 2_545 2_545 ?
O11 K2 V2 68.5(2) 2_545 2_545 ?
K2 K2 V2 116.5(4) 2_545 2_545 ?
O9 K2 V2 66.4(2) 2_545 2_545 ?
K3 K2 V1 135.1(4) 11_655 2_545 ?
O11 K2 V1 86.1(3) . 2_545 ?
O2 K2 V1 30.5(2) 2_545 2_545 ?
O14 K2 V1 156.5(5) 9_655 2_545 ?
O16 K2 V1 128.5(7) . 2_545 ?
O16 K2 V1 67.6(4) 2_545 2_545 ?
O4 K2 V1 68.5(2) 2_545 2_545 ?
O11 K2 V1 25.5(2) 2_545 2_545 ?
K2 K2 V1 69.6(3) 2_545 2_545 ?
O9 K2 V1 80.9(2) 2_545 2_545 ?
V2 K2 V1 47.42(11) 2_545 2_545 ?
O15 K3 K2 90.1(11) . 12 ?
O15 K3 O14 58.3(12) . . ?
K2 K3 O14 104.0(6) 12 . ?
O15 K3 O16 167.7(12) . . ?
K2 K3 O16 81.6(6) 12 . ?
O14 K3 O16 132.5(10) . . ?
O15 K3 O14 66.1(12) . 4 ?
K2 K3 O14 67.3(6) 12 4 ?
O14 K3 O14 123.8(14) . 4 ?
O16 K3 O14 102.2(10) . 4 ?
O15 K3 O10 115.2(11) . . ?
K2 K3 O10 145.0(5) 12 . ?
O14 K3 O10 109.8(6) . . ?
O16 K3 O10 69.1(5) . . ?
O14 K3 O10 99.9(6) 4 . ?
O15 K3 O9 117.9(11) . 11_655 ?
K2 K3 O9 73.8(4) 12 11_655 ?
O14 K3 O9 68.2(7) . 11_655 ?
O16 K3 O9 68.5(6) . 11_655 ?
O14 K3 O9 141.0(7) 4 11_655 ?
O10 K3 O9 110.5(4) . 11_655 ?
O15 K3 O9 114.9(11) . 3 ?
K2 K3 O9 135.2(5) 12 3 ?
O14 K3 O9 65.7(7) . 3 ?
O16 K3 O9 77.3(7) . 3 ?
O14 K3 O9 155.9(6) 4 3 ?
O10 K3 O9 57.0(3) . 3 ?
O9 K3 O9 61.8(4) 11_655 3 ?
O15 K3 O12 56.4(11) . . ?
K2 K3 O12 139.2(5) 12 . ?
O14 K3 O12 79.2(6) . . ?
O16 K3 O12 126.5(6) . . ?
O14 K3 O12 77.2(6) 4 . ?
O10 K3 O12 58.8(4) . . ?
O9 K3 O12 139.7(4) 11_655 . ?
O9 K3 O12 83.9(4) 3 . ?
O15 K3 V6 82.9(11) . . ?
K2 K3 V6 156.3(4) 12 . ?
O14 K3 V6 91.5(5) . . ?
O16 K3 V6 101.2(5) . . ?
O14 K3 V6 89.2(6) 4 . ?
O10 K3 V6 32.5(2) . . ?
O9 K3 V6 129.3(3) 11_655 . ?
O9 K3 V6 67.6(3) 3 . ?
O12 K3 V6 26.5(3) . . ?
O15 K3 V4 117.6(10) . 3 ?
K2 K3 V4 150.6(5) 12 3 ?
O14 K3 V4 84.6(6) . 3 ?
O16 K3 V4 72.4(5) . 3 ?
O14 K3 V4 130.8(6) 4 3 ?
O10 K3 V4 31.5(2) . 3 ?
O9 K3 V4 84.0(3) 11_655 3 ?
O9 K3 V4 25.5(2) 3 3 ?
O12 K3 V4 69.6(3) . 3 ?
V6 K3 V4 47.07(13) . 3 ?
O15 K3 V4 114.9(11) . . ?
K2 K3 V4 122.1(4) 12 . ?
O14 K3 V4 133.9(5) . . ?
O16 K3 V4 63.3(5) . . ?
O14 K3 V4 76.5(6) 4 . ?
O10 K3 V4 26.3(2) . . ?
O9 K3 V4 124.5(4) 11_655 . ?
O9 K3 V4 82.0(3) 3 . ?
O12 K3 V4 64.8(3) . . ?
V6 K3 V4 44.37(12) . . ?
V4 K3 V4 57.05(15) 3 . ?
K5 K4 N1 107.9(10) . 8 ?
K5 K4 O5 96.2(7) . 6 ?
N1 K4 O5 120.8(6) 8 6 ?
K5 K4 O6 84.7(6) . . ?
N1 K4 O6 108.0(7) 8 . ?
O5 K4 O6 127.8(5) 6 . ?
K5 K4 N2 118.0(10) . 8 ?
N1 K4 N2 21.9(6) 8 8 ?
O5 K4 N2 99.4(6) 6 8 ?
O6 K4 N2 126.1(7) . 8 ?
K5 K4 O13 159.0(6) . 7_545 ?
N1 K4 O13 75.3(7) 8 7_545 ?
O5 K4 O13 99.7(6) 6 7_545 ?
O6 K4 O13 74.8(4) . 7_545 ?
N2 K4 O13 72.8(7) 8 7_545 ?
K5 K4 O6 97.9(7) . 7_545 ?
N1 K4 O6 154.0(9) 8 7_545 ?
O5 K4 O6 57.1(3) 6 7_545 ?
O6 K4 O6 71.0(4) . 7_545 ?
N2 K4 O6 140.0(8) 8 7_545 ?
O13 K4 O6 79.6(5) 7_545 7_545 ?
K5 K4 O4 76.9(6) . 6 ?
N1 K4 O4 76.3(6) 8 6 ?
O5 K4 O4 57.5(3) 6 6 ?
O6 K4 O4 161.5(7) . 6 ?
N2 K4 O4 63.2(6) 8 6 ?
O13 K4 O4 123.4(5) 7_545 6 ?
O6 K4 O4 113.2(4) 7_545 6 ?
K5 K4 V2 83.2(6) . 6 ?
N1 K4 V2 98.5(6) 8 6 ?
O5 K4 V2 31.2(2) 6 6 ?
O6 K4 V2 153.1(5) . 6 ?
N2 K4 V2 80.7(6) 8 6 ?
O13 K4 V2 117.2(5) 7_545 6 ?
O6 K4 V2 87.1(3) 7_545 6 ?
O4 K4 V2 26.4(2) 6 6 ?
K5 K4 V3 95.5(7) . 7_545 ?
N1 K4 V3 147.2(7) 8 7_545 ?
O5 K4 V3 31.4(2) 6 7_545 ?
O6 K4 V3 96.4(4) . 7_545 ?
N2 K4 V3 125.7(7) 8 7_545 ?
O13 K4 V3 91.0(5) 7_545 7_545 ?
O6 K4 V3 26.0(2) 7_545 7_545 ?
O4 K4 V3 87.4(3) 6 7_545 ?
V2 K4 V3 61.1(2) 6 7_545 ?
K5 K4 V1 123.9(6) . 7_545 ?
N1 K4 V1 100.3(6) 8 7_545 ?
O5 K4 V1 28.9(2) 6 7_545 ?
O6 K4 V1 130.5(5) . 7_545 ?
N2 K4 V1 78.7(6) 8 7_545 ?
O13 K4 V1 74.4(4) 7_545 7_545 ?
O6 K4 V1 66.1(3) 7_545 7_545 ?
O4 K4 V1 63.9(3) 6 7_545 ?
V2 K4 V1 44.69(14) 6 7_545 ?
V3 K4 V1 47.0(2) 7_545 7_545 ?
K5 K4 K5 114.9(7) . 4 ?
N1 K4 K5 55.5(6) 8 4 ?
O5 K4 K5 148.6(7) 6 4 ?
O6 K4 K5 55.3(4) . 4 ?
N2 K4 K5 70.9(6) 8 4 ?
O13 K4 K5 49.1(4) 7_545 4 ?
O6 K4 K5 111.0(5) 7_545 4 ?
O4 K4 K5 131.8(5) 6 4 ?
V2 K4 K5 151.0(4) 6 4 ?
V3 K4 K5 133.4(5) 7_545 4 ?
V1 K4 K5 121.1(5) 7_545 4 ?
K4 K5 O7 106.3(7) . 3 ?
K4 K5 O13 125.6(6) . 5_655 ?
O7 K5 O13 121.7(6) 3 5_655 ?
K4 K5 K5 107.2(7) . 7_545 ?
O7 K5 K5 87.1(6) 3 7_545 ?
O13 K5 K5 99.7(4) 5_655 7_545 ?
K4 K5 O6 156.3(8) . 3 ?
O7 K5 O6 54.8(3) 3 3 ?
O13 K5 O6 67.7(4) 5_655 3 ?
K5 K5 O6 87.4(4) 7_545 3 ?
K4 K5 O6 59.5(5) . . ?
O7 K5 O6 55.0(3) 3 . ?
O13 K5 O6 174.6(6) 5_655 . ?
K5 K5 O6 76.2(4) 7_545 . ?
O6 K5 O6 108.3(4) 3 . ?
K4 K5 N1 83.8(7) . 6 ?
O7 K5 N1 99.0(6) 3 6 ?
O13 K5 N1 65.9(6) 5_655 6 ?
K5 K5 N1 165.5(5) 7_545 6 ?
O6 K5 N1 85.5(6) 3 6 ?
O6 K5 N1 118.0(6) . 6 ?
K4 K5 O4 68.0(5) . 6 ?
O7 K5 O4 149.1(6) 3 6 ?
O13 K5 O4 57.7(3) 5_655 6 ?
K5 K5 O4 123.7(7) 7_545 6 ?
O6 K5 O4 119.6(5) 3 6 ?
O6 K5 O4 127.5(5) . 6 ?
N1 K5 O4 50.9(5) 6 6 ?
K4 K5 V3 135.6(6) . 3 ?
O7 K5 V3 30.0(2) 3 3 ?
O13 K5 V3 92.7(4) 5_655 3 ?
K5 K5 V3 84.3(5) 7_545 3 ?
O6 K5 V3 25.1(2) 3 3 ?
O6 K5 V3 83.4(3) . 3 ?
N1 K5 V3 94.5(6) 6 3 ?
O4 K5 V3 140.0(5) 6 3 ?
K4 K5 V3 81.8(5) . . ?
O7 K5 V3 30.2(2) 3 . ?
O13 K5 V3 151.1(5) 5_655 . ?
K5 K5 V3 77.5(4) 7_545 . ?
O6 K5 V3 83.4(3) 3 . ?
O6 K5 V3 25.1(2) . . ?
N1 K5 V3 114.1(6) 6 . ?
O4 K5 V3 146.7(5) 6 . ?
V3 K5 V3 58.4(2) 3 . ?
K4 K5 V5 93.5(6) . . ?
O7 K5 V5 28.3(2) 3 . ?
O13 K5 V5 116.4(5) 5_655 . ?
K5 K5 V5 115.1(6) 7_545 . ?
O6 K5 V5 63.1(3) 3 . ?
O6 K5 V5 63.1(3) . . ?
N1 K5 V5 72.5(5) 6 . ?
O4 K5 V5 121.1(5) 6 . ?
V3 K5 V5 45.0(2) 3 . ?
V3 K5 V5 45.0(2) . . ?
K4 K5 K4 125.5(9) . 3 ?
O7 K5 K4 82.6(4) 3 3 ?
O13 K5 K4 47.6(4) 5_655 3 ?
K5 K5 K4 127.2(3) 7_545 3 ?
O6 K5 K4 45.4(3) 3 3 ?
O6 K5 K4 132.3(5) . 3 ?
N1 K5 K4 42.0(5) 6 3 ?
O4 K5 K4 77.7(4) 6 3 ?
V3 K5 K4 62.3(3) 3 3 ?
V3 K5 K4 111.3(4) . 3 ?
V5 K5 K4 69.2(4) . 3 ?
K1 O13 K4 92.8(3) . 7_545 ?
K1 O13 K5 97.7(4) . 5_645 ?
K4 O13 K5 83.3(5) 7_545 5_645 ?
K3 O14 K3 104.5(8) . 3 ?
K3 O14 K2 157.4(8) . 9_655 ?
K3 O14 K2 53.3(5) 3 9_655 ?
K3 O16 K2 161.0(11) . . ?
K3 O16 K2 133.8(10) . 2_545 ?
K2 O16 K2 64.6(7) . 2_545 ?
N2 N1 K4 93.1(21) . 8 ?
N2 N1 K5 130.5(23) . 6_455 ?
K4 N1 K5 82.6(6) 8 6_455 ?
N1 N2 K4 65.0(18) . 8 ?

loop_
_geom_bond_atom_site_label_1
_geom_bond_atom_site_label_2
_geom_bond_distance
_geom_bond_site_symmetry_2
_geom_bond_publ_flag
N ON2 1.00(4) 3 ?
N ON2 1.00(4) . ?
N ON2 1.00(4) 2 ?
N ON2 1.00(4) 4 ?
N ON1 1.03(4) . ?
N ON1 1.03(4) 3 ?
N ON1 1.03(4) 2 ?
N ON1 1.03(4) 4 ?
ON1 ON1 0.94(5) 4 ?
ON1 ON1 0.94(5) 3 ?
ON1 ON1 1.32(7) 2 ?
ON1 ON2 1.61(5) 3 ?
ON1 ON2 1.62(5) . ?
ON2 ON2 0.96(6) 3 ?
ON2 ON2 0.96(6) 4 ?
ON2 ON2 1.36(8) 2 ?
ON2 ON1 1.61(5) 4 ?
V1 O11 1.621(10) . ?
V1 O3 1.939(9) 3 ?
V1 O5 1.947(9) 3 ?
V1 O2 1.950(8) . ?
V1 O1 1.969(9) . ?
V1 V2 2.846(3) 3 ?
V1 V2 2.990(3) . ?
V1 V3 2.990(3) . ?
V1 K2 3.759(9) 2_545 ?
V1 K4 3.832(14) 7_545 ?
V1 K2 4.063(10) . ?
V2 O4 1.621(10) . ?
V2 O5 1.920(9) . ?
V2 O3 1.934(8) . ?
V2 O1 1.930(8) . ?
V2 O2 1.961(8) . ?
V2 V1 2.846(3) 4 ?
V2 V4 2.977(3) . ?
V2 K4 3.638(11) 6_455 ?
V2 K2 3.674(9) 2_545 ?
V2 K5 3.917(12) 6_455 ?
V3 O6 1.610(9) . ?
V3 O5 1.943(9) 3 ?
V3 O1 1.953(9) . ?
V3 O7 1.949(9) . ?
V3 O7 1.959(9) 3 ?
V3 V5 2.936(3) . ?
V3 K4 3.661(14) 7_545 ?
V3 K5 3.790(13) 4 ?
V3 K5 3.789(13) . ?
V3 K4 4.002(11) . ?
V4 O9 1.604(8) . ?
V4 O10 1.929(8) . ?
V4 O3 1.940(9) . ?
V4 O10 1.937(8) 4 ?
V4 O2 1.947(8) . ?
V4 V6 2.904(3) . ?
V4 K3 3.670(10) 4 ?
V4 K2 3.878(10) 2_545 ?
V4 K3 4.020(10) . ?
V5 O8 1.63(2) . ?
V5 O7 1.933(9) . ?
V5 O7 1.933(9) 2 ?
V5 O7 1.933(9) 3 ?
V5 O7 1.933(9) 4 ?
V5 V3 2.936(3) 4 ?
V5 V3 2.936(3) 3 ?
V5 V3 2.936(3) 2 ?
V5 K5 3.883(14) 3 ?
V5 K5 3.883(14) . ?
V5 K5 3.883(14) 4 ?
V6 O12 1.61(2) . ?
V6 O10 1.943(8) 3 ?
V6 O10 1.943(8) . ?
V6 O10 1.943(8) 2 ?
V6 O10 1.943(8) 4 ?
V6 V4 2.904(3) 2 ?
V6 V4 2.904(3) 3 ?
V6 V4 2.904(3) 4 ?
V6 K3 3.602(10) . ?
V6 K3 3.602(10) 4 ?
V6 K3 3.602(10) 3 ?
O2 K2 2.831(12) 2_545 ?
O3 V1 1.939(9) 4 ?
O4 K4 3.138(15) 6_455 ?
O4 K2 3.184(14) 2_545 ?
O4 K5 3.30(2) 6_455 ?
O5 V1 1.947(9) 4 ?
O5 V3 1.943(9) 4 ?
O5 K4 2.751(14) 6_455 ?
O6 K4 2.858(12) . ?
O6 K1 3.011(10) . ?
O6 K4 3.14(2) 7_545 ?
O6 K5 3.30(2) 4 ?
O6 K5 3.30(2) . ?
O7 V3 1.959(9) 4 ?
O7 K5 2.825(14) 4 ?
O9 K3 3.006(14) 12 ?
O9 K3 3.050(14) 4 ?
O9 K2 3.403(13) 2_545 ?
O10 V4 1.937(8) 3 ?
O10 K3 2.862(12) . ?
O11 K2 2.743(13) . ?
O11 K2 3.329(13) 2_545 ?
O12 K3 3.104(12) 3 ?
O12 K3 3.104(12) . ?
O12 K3 3.104(12) 4 ?
O12 K3 3.104(12) 2 ?
K1 O13 2.794(9) 7_545 ?
K1 O13 2.794(9) 2_545 ?
K1 O13 2.794(9) . ?
K1 O13 2.794(9) 8 ?
K1 O6 3.011(10) 7_545 ?
K1 O6 3.011(10) 2_545 ?
K1 O6 3.011(10) 8 ?
K1 K4 4.151(15) . ?
K1 K4 4.151(15) 8 ?
K1 K4 4.151(15) 7_545 ?
K1 K4 4.151(15) 2_545 ?
K2 K3 2.645(14) 11_655 ?
K2 O2 2.831(12) 2_545 ?
K2 O14 3.04(3) 9_655 ?
K2 O16 3.05(2) . ?
K2 O16 3.18(3) 2_545 ?
K2 O4 3.184(14) 2_545 ?
K2 O11 3.329(13) 2_545 ?
K2 K2 3.33(2) 2_545 ?
K2 O9 3.403(13) 2_545 ?
K2 V2 3.674(9) 2_545 ?
K2 V1 3.759(9) 2_545 ?
K3 O15 2.69(6) . ?
K3 K2 2.645(14) 12 ?
K3 O14 2.70(3) . ?
K3 O16 2.70(3) . ?
K3 O14 2.84(2) 4 ?
K3 O9 3.006(14) 11_655 ?
K3 O9 3.050(14) 3 ?
K3 V4 3.670(10) 3 ?
K4 K5 1.94(2) . ?
K4 N1 2.66(3) 8 ?
K4 O5 2.751(14) 6 ?
K4 N2 2.93(3) 8 ?
K4 O13 2.93(2) 7_545 ?
K4 O6 3.14(2) 7_545 ?
K4 O4 3.138(15) 6 ?
K4 V2 3.638(11) 6 ?
K4 V3 3.661(14) 7_545 ?
K4 V1 3.832(14) 7_545 ?
K4 K5 3.94(2) 4 ?
K5 O7 2.825(14) 3 ?
K5 O13 3.00(2) 5_655 ?
K5 K5 3.02(3) 7_545 ?
K5 O6 3.30(2) 3 ?
K5 N1 3.28(3) 6 ?
K5 O4 3.30(2) 6 ?
K5 V3 3.790(13) 3 ?
K5 K4 3.94(2) 3 ?
O13 K4 2.93(2) 7_545 ?
O13 K5 3.00(2) 5_645 ?
O14 K3 2.84(2) 3 ?
O14 K2 3.04(3) 9_655 ?
O16 K2 3.18(3) 2_545 ?
N1 N2 1.09(3) . ?
N1 K4 2.66(3) 8 ?
N1 K5 3.28(3) 6_455 ?
N2 K4 2.93(3) 8 ?
